data_7115617
loop_
_publ_author_name
'Jie Qin'
'Peng Wang'
'Qingyan Li'
'Yong Zhang'
'Dan Yuan'
'Yingming Yao'

_publ_section_title
;
 Catalytic production of cyclic carbonates mediated by lanthanide
 phenolates under mild conditions
;
_journal_name_full Chem.Commun.
_journal_page_first 10952
_journal_paper_doi 10.1039/C4cc02065K
_journal_volume 50
_journal_year 2014
_chemical_formula_moiety 'C66 H101 N2 O5 Sm'
_chemical_formula_sum 'C66 H101 N2 O5 Sm'
_chemical_formula_weight 1152.84
_chemical_name_systematic
; 
 ? 
;
_space_group_IT_number 14
_symmetry_cell_setting monoclinic
_symmetry_Int_Tables_number 14
_symmetry_space_group_name_Hall '-P 2ybc'
_symmetry_space_group_name_H-M 'P 1 21/c 1'
_atom_sites_solution_hydrogens geom
_atom_sites_solution_primary direct
_atom_sites_solution_secondary difmap
_audit_creation_method SHELXL-97
_cell_angle_alpha 90.00
_cell_angle_beta 91.478(2)
_cell_angle_gamma 90.00
_cell_formula_units_Z 4
_cell_length_a 13.8842(10)
_cell_length_b 20.6892(17)
_cell_length_c 22.5022(15)
_cell_measurement_reflns_used 15812
_cell_measurement_temperature 223(2)
_cell_measurement_theta_max 27.5
_cell_measurement_theta_min 3.0
_cell_volume 6461.7(8)
_computing_cell_refinement CrystalClear
_computing_data_collection CrystalClear
_computing_data_reduction CrystalStructure
_computing_structure_refinement 'SHELXL-97 (Sheldrick, 1997)'
_computing_structure_solution 'SHELXS-97 (Sheldrick, 1990)'
_diffrn_ambient_temperature 223(2)
_diffrn_detector_area_resol_mean 14.63
_diffrn_measured_fraction_theta_full 0.994
_diffrn_measured_fraction_theta_max 0.994
_diffrn_measurement_device_type 'Rigaku Saturn'
_diffrn_measurement_method \w
_diffrn_radiation_monochromator graphite
_diffrn_radiation_source 'fine-focus sealed tube'
_diffrn_radiation_type MoK\a
_diffrn_radiation_wavelength 0.71075
_diffrn_reflns_av_R_equivalents 0.0746
_diffrn_reflns_av_sigmaI/netI 0.1076
_diffrn_reflns_limit_h_max 16
_diffrn_reflns_limit_h_min -15
_diffrn_reflns_limit_k_max 19
_diffrn_reflns_limit_k_min -25
_diffrn_reflns_limit_l_max 24
_diffrn_reflns_limit_l_min -27
_diffrn_reflns_number 30100
_diffrn_reflns_theta_full 25.50
_diffrn_reflns_theta_max 25.50
_diffrn_reflns_theta_min 3.03
_exptl_absorpt_coefficient_mu 0.955
_exptl_absorpt_correction_T_max 0.829
_exptl_absorpt_correction_T_min 0.578
_exptl_absorpt_correction_type multi-scan
_exptl_absorpt_process_details 'Jacobson, R. (1998) Private communication'
_exptl_crystal_colour purple
_exptl_crystal_density_diffrn 1.185
_exptl_crystal_density_method 'not measured'
_exptl_crystal_description block
_exptl_crystal_F_000 2452
_exptl_crystal_size_max 0.35
_exptl_crystal_size_mid 0.20
_exptl_crystal_size_min 0.20
_refine_diff_density_max 2.212
_refine_diff_density_min -1.595
_refine_diff_density_rms 0.104
_refine_ls_extinction_method none
_refine_ls_goodness_of_fit_ref 1.154
_refine_ls_hydrogen_treatment mixed
_refine_ls_matrix_type full
_refine_ls_number_parameters 683
_refine_ls_number_reflns 11947
_refine_ls_number_restraints 11
_refine_ls_restrained_S_all 1.160
_refine_ls_R_factor_all 0.1106
_refine_ls_R_factor_gt 0.0899
_refine_ls_shift/su_max 0.001
_refine_ls_shift/su_mean 0.000
_refine_ls_structure_factor_coef Fsqd
_refine_ls_weighting_details 'calc w=1/[\s^2^(Fo^2^)+(0.0145P)^2^+27.5651P] where P=(Fo^2^+2Fc^2^)/3'
_refine_ls_weighting_scheme calc
_refine_ls_wR_factor_gt 0.1488
_refine_ls_wR_factor_ref 0.1585
_reflns_number_gt 9743
_reflns_number_total 11947
_reflns_threshold_expression >2sigma(I)
_cod_data_source_file c4cc02065k2.cif
_cod_data_source_block complex_2
_cod_original_sg_symbol_H-M 'P 21/c'
_cod_database_code 7115617

loop_
_symmetry_equiv_pos_as_xyz
'x, y, z'
'-x, y+1/2, -z+1/2'
'-x, -y, -z'
'x, -y-1/2, z-1/2'

loop_
_atom_site_label
_atom_site_type_symbol
_atom_site_fract_x
_atom_site_fract_y
_atom_site_fract_z
_atom_site_U_iso_or_equiv
_atom_site_adp_type
_atom_site_occupancy
_atom_site_symmetry_multiplicity
_atom_site_calc_flag
_atom_site_refinement_flags
_atom_site_disorder_assembly
_atom_site_disorder_group
Sm1 Sm 0.33666(3) 0.040542(18) 0.247962(16) 0.03263(12) Uani 1 1 d D . .
O1 O 0.2647(4) 0.0393(3) 0.33466(18) 0.0410(13) Uani 1 1 d . . .
O2 O 0.2060(4) 0.0235(3) 0.1870(2) 0.0555(15) Uani 1 1 d . . .
O3 O 0.3820(3) 0.0513(3) 0.1405(2) 0.0389(12) Uani 1 1 d D . .
H3 H 0.3253(15) 0.044(4) 0.1328(16) 0.047 Uiso 1 1 d D . .
O4 O 0.4863(3) 0.0103(2) 0.27554(19) 0.0328(11) Uani 1 1 d . . .
O5 O 0.3252(4) -0.0798(3) 0.2452(3) 0.0574(15) Uani 1 1 d . . .
N1 N 0.2367(4) 0.1479(3) 0.2536(2) 0.0268(12) Uani 1 1 d . . .
N2 N 0.4440(4) 0.1426(3) 0.2378(2) 0.0273(12) Uani 1 1 d . . .
C1 C 0.2364(5) 0.0806(3) 0.3764(3) 0.0313(16) Uani 1 1 d . . .
C2 C 0.2548(5) 0.0672(4) 0.4388(3) 0.0386(18) Uani 1 1 d . . .
C3 C 0.2228(5) 0.1140(4) 0.4782(3) 0.0410(19) Uani 1 1 d . . .
H3A H 0.2366 0.1073 0.5189 0.049 Uiso 1 1 calc R . .
C4 C 0.1724(5) 0.1694(4) 0.4627(3) 0.0370(17) Uani 1 1 d . . .
C5 C 0.1563(5) 0.1801(3) 0.4029(3) 0.0312(16) Uani 1 1 d . . .
H5 H 0.1241 0.2179 0.3904 0.037 Uiso 1 1 calc R . .
C6 C 0.1869(5) 0.1360(4) 0.3604(3) 0.0318(16) Uani 1 1 d . . .
C7 C 0.1561(4) 0.1456(4) 0.2958(3) 0.0322(16) Uani 1 1 d . . .
H7A H 0.1126 0.1104 0.2840 0.039 Uiso 1 1 calc R . .
H7B H 0.1197 0.1861 0.2925 0.039 Uiso 1 1 calc R . .
C8 C 0.1186(5) 0.0501(4) 0.1744(3) 0.0429(19) Uani 1 1 d . . .
C9 C 0.0364(6) 0.0121(4) 0.1590(3) 0.047(2) Uani 1 1 d . . .
C10 C -0.0475(5) 0.0460(4) 0.1425(3) 0.045(2) Uani 1 1 d . . .
H10 H -0.1022 0.0213 0.1321 0.054 Uiso 1 1 calc R . .
C11 C -0.0568(5) 0.1115(4) 0.1401(3) 0.0362(18) Uani 1 1 d . . .
C12 C 0.0249(5) 0.1475(4) 0.1579(3) 0.0361(17) Uani 1 1 d . . .
H12 H 0.0217 0.1929 0.1585 0.043 Uiso 1 1 calc R . .
C13 C 0.1103(5) 0.1167(4) 0.1746(3) 0.0322(16) Uani 1 1 d . . .
C14 C 0.1971(5) 0.1577(4) 0.1916(3) 0.0311(16) Uani 1 1 d . . .
H14A H 0.2483 0.1486 0.1637 0.037 Uiso 1 1 calc R . .
H14B H 0.1794 0.2033 0.1869 0.037 Uiso 1 1 calc R . .
C15 C 0.3004(4) 0.2022(3) 0.2687(3) 0.0271(15) Uani 1 1 d . . .
H15A H 0.3197 0.1992 0.3108 0.033 Uiso 1 1 calc R . .
H15B H 0.2647 0.2427 0.2630 0.033 Uiso 1 1 calc R . .
C16 C 0.3895(4) 0.2039(3) 0.2317(3) 0.0284(15) Uani 1 1 d . . .
H16A H 0.3710 0.2108 0.1899 0.034 Uiso 1 1 calc R . .
H16B H 0.4306 0.2400 0.2446 0.034 Uiso 1 1 calc R . .
C17 C 0.4179(5) 0.0983(3) 0.1031(3) 0.0292(15) Uani 1 1 d . . .
C18 C 0.3922(5) 0.0990(4) 0.0420(3) 0.0339(17) Uani 1 1 d . . .
C19 C 0.4295(5) 0.1498(4) 0.0088(3) 0.0381(18) Uani 1 1 d . . .
H19 H 0.4131 0.1518 -0.0319 0.046 Uiso 1 1 calc R . .
C20 C 0.4891(5) 0.1972(4) 0.0323(3) 0.0370(18) Uani 1 1 d . A .
C21 C 0.5144(5) 0.1929(4) 0.0920(3) 0.0332(16) Uani 1 1 d . . .
H21 H 0.5565 0.2239 0.1087 0.040 Uiso 1 1 calc R . .
C22 C 0.4798(5) 0.1446(3) 0.1276(3) 0.0291(15) Uani 1 1 d . . .
C23 C 0.5182(5) 0.1385(3) 0.1911(3) 0.0315(16) Uani 1 1 d . . .
H23A H 0.5517 0.0969 0.1953 0.038 Uiso 1 1 calc R . .
H23B H 0.5659 0.1726 0.1984 0.038 Uiso 1 1 calc R . .
C24 C 0.5722(4) 0.0336(3) 0.2941(3) 0.0295(15) Uani 1 1 d . . .
C25 C 0.6549(5) -0.0059(3) 0.3018(3) 0.0314(16) Uani 1 1 d . . .
C26 C 0.7404(5) 0.0247(3) 0.3200(3) 0.0316(16) Uani 1 1 d . . .
H26 H 0.7959 -0.0010 0.3243 0.038 Uiso 1 1 calc R . .
C27 C 0.7497(5) 0.0898(4) 0.3323(3) 0.0312(16) Uani 1 1 d . . .
C28 C 0.6668(5) 0.1281(4) 0.3242(3) 0.0324(16) Uani 1 1 d . . .
H28 H 0.6699 0.1728 0.3314 0.039 Uiso 1 1 calc R . .
C29 C 0.5796(5) 0.0997(3) 0.3054(3) 0.0292(15) Uani 1 1 d . . .
C30 C 0.4922(4) 0.1423(3) 0.2989(3) 0.0274(15) Uani 1 1 d . . .
H30A H 0.5112 0.1867 0.3089 0.033 Uiso 1 1 calc R . .
H30B H 0.4450 0.1285 0.3279 0.033 Uiso 1 1 calc R . .
C31 C 0.3050(6) 0.0058(4) 0.4590(3) 0.050(2) Uani 1 1 d . . .
C32 C 0.3186(7) 0.0026(5) 0.5274(3) 0.063(3) Uani 1 1 d . . .
H32A H 0.3616 0.0369 0.5407 0.095 Uiso 1 1 calc R . .
H32B H 0.3460 -0.0389 0.5386 0.095 Uiso 1 1 calc R . .
H32C H 0.2566 0.0078 0.5458 0.095 Uiso 1 1 calc R . .
C33 C 0.4052(6) -0.0003(5) 0.4327(4) 0.062(3) Uani 1 1 d . . .
H33A H 0.3990 -0.0047 0.3899 0.094 Uiso 1 1 calc R . .
H33B H 0.4376 -0.0380 0.4493 0.094 Uiso 1 1 calc R . .
H33C H 0.4426 0.0381 0.4423 0.094 Uiso 1 1 calc R . .
C34 C 0.2405(7) -0.0512(4) 0.4404(4) 0.063(3) Uani 1 1 d . . .
H34A H 0.1803 -0.0488 0.4612 0.095 Uiso 1 1 calc R . .
H34B H 0.2729 -0.0914 0.4502 0.095 Uiso 1 1 calc R . .
H34C H 0.2274 -0.0493 0.3979 0.095 Uiso 1 1 calc R . .
C35 C 0.1367(6) 0.2154(4) 0.5111(3) 0.049(2) Uani 1 1 d . . .
C36 C 0.0830(7) 0.2733(5) 0.4860(4) 0.067(3) Uani 1 1 d . . .
H36A H 0.0648 0.3015 0.5182 0.100 Uiso 1 1 calc R . .
H36B H 0.0256 0.2588 0.4644 0.100 Uiso 1 1 calc R . .
H36C H 0.1243 0.2966 0.4592 0.100 Uiso 1 1 calc R . .
C37 C 0.2213(7) 0.2390(5) 0.5507(4) 0.071(3) Uani 1 1 d . . .
H37A H 0.2548 0.2021 0.5679 0.107 Uiso 1 1 calc R . .
H37B H 0.1971 0.2660 0.5823 0.107 Uiso 1 1 calc R . .
H37C H 0.2654 0.2638 0.5270 0.107 Uiso 1 1 calc R . .
C38 C 0.0672(6) 0.1762(5) 0.5507(4) 0.068(3) Uani 1 1 d . . .
H38A H 0.1000 0.1379 0.5659 0.102 Uiso 1 1 calc R . .
H38B H 0.0108 0.1633 0.5272 0.102 Uiso 1 1 calc R . .
H38C H 0.0474 0.2028 0.5837 0.102 Uiso 1 1 calc R . .
C39 C 0.0381(7) -0.0618(5) 0.1609(4) 0.067(3) Uani 1 1 d . . .
C40 C 0.0655(8) -0.0844(5) 0.2235(5) 0.096(4) Uani 1 1 d . . .
H40A H 0.1243 -0.0630 0.2368 0.144 Uiso 1 1 calc R . .
H40B H 0.0756 -0.1308 0.2233 0.144 Uiso 1 1 calc R . .
H40C H 0.0141 -0.0739 0.2502 0.144 Uiso 1 1 calc R . .
C41 C -0.0619(7) -0.0925(5) 0.1454(5) 0.083(3) Uani 1 1 d . . .
H41A H -0.1096 -0.0754 0.1720 0.125 Uiso 1 1 calc R . .
H41B H -0.0580 -0.1391 0.1500 0.125 Uiso 1 1 calc R . .
H41C H -0.0804 -0.0821 0.1047 0.125 Uiso 1 1 calc R . .
C42 C 0.1097(8) -0.0885(5) 0.1155(5) 0.091(4) Uani 1 1 d . . .
H42A H 0.0863 -0.0789 0.0755 0.137 Uiso 1 1 calc R . .
H42B H 0.1156 -0.1350 0.1204 0.137 Uiso 1 1 calc R . .
H42C H 0.1722 -0.0685 0.1222 0.137 Uiso 1 1 calc R . .
C43 C -0.1498(5) 0.1438(5) 0.1181(3) 0.048(2) Uani 1 1 d . . .
C44 C -0.1514(6) 0.2160(5) 0.1289(4) 0.068(3) Uani 1 1 d . . .
H44A H -0.1358 0.2247 0.1704 0.102 Uiso 1 1 calc R . .
H44B H -0.2150 0.2328 0.1190 0.102 Uiso 1 1 calc R . .
H44C H -0.1043 0.2368 0.1042 0.102 Uiso 1 1 calc R . .
C45 C -0.2376(6) 0.1134(5) 0.1480(4) 0.072(3) Uani 1 1 d . . .
H45A H -0.2395 0.0674 0.1397 0.108 Uiso 1 1 calc R . .
H45B H -0.2962 0.1335 0.1324 0.108 Uiso 1 1 calc R . .
H45C H -0.2325 0.1203 0.1906 0.108 Uiso 1 1 calc R . .
C46 C -0.1606(7) 0.1312(5) 0.0506(3) 0.071(3) Uani 1 1 d . . .
H46A H -0.1069 0.1506 0.0305 0.106 Uiso 1 1 calc R . .
H46B H -0.2205 0.1501 0.0357 0.106 Uiso 1 1 calc R . .
H46C H -0.1614 0.0850 0.0432 0.106 Uiso 1 1 calc R . .
C47 C 0.3269(5) 0.0474(4) 0.0120(3) 0.0435(19) Uani 1 1 d . . .
C48 C 0.3219(7) 0.0556(5) -0.0561(3) 0.073(3) Uani 1 1 d . . .
H48A H 0.2836 0.0210 -0.0737 0.109 Uiso 1 1 calc R . .
H48B H 0.3865 0.0542 -0.0715 0.109 Uiso 1 1 calc R . .
H48C H 0.2925 0.0969 -0.0660 0.109 Uiso 1 1 calc R . .
C49 C 0.3649(6) -0.0213(4) 0.0246(4) 0.055(2) Uani 1 1 d . . .
H49A H 0.3681 -0.0287 0.0672 0.082 Uiso 1 1 calc R . .
H49B H 0.4287 -0.0259 0.0085 0.082 Uiso 1 1 calc R . .
H49C H 0.3218 -0.0527 0.0060 0.082 Uiso 1 1 calc R . .
C50 C 0.2228(6) 0.0556(5) 0.0337(4) 0.060(2) Uani 1 1 d . . .
H50A H 0.2217 0.0487 0.0763 0.091 Uiso 1 1 calc R . .
H50B H 0.1810 0.0244 0.0139 0.091 Uiso 1 1 calc R . .
H50C H 0.2003 0.0990 0.0246 0.091 Uiso 1 1 calc R . .
C51 C 0.5272(5) 0.2516(4) -0.0078(3) 0.0434(19) Uani 1 1 d D . .
C52 C 0.6025(14) 0.2948(10) 0.0225(8) 0.078(3) Uani 0.50 1 d PD A 1
H52A H 0.6612 0.2704 0.0298 0.117 Uiso 0.50 1 calc PR A 1
H52B H 0.5783 0.3103 0.0599 0.117 Uiso 0.50 1 calc PR A 1
H52C H 0.6160 0.3314 -0.0030 0.117 Uiso 0.50 1 calc PR A 1
C52' C 0.5130(16) 0.3154(8) 0.0250(8) 0.078(3) Uani 0.50 1 d PD A 2
H52D H 0.5544 0.3163 0.0604 0.117 Uiso 0.50 1 calc PR A 2
H52E H 0.4463 0.3192 0.0363 0.117 Uiso 0.50 1 calc PR A 2
H52F H 0.5293 0.3511 -0.0007 0.117 Uiso 0.50 1 calc PR A 2
C53 C 0.4449(13) 0.2910(10) -0.0334(9) 0.078(3) Uani 0.50 1 d PD A 1
H53A H 0.4687 0.3201 -0.0635 0.117 Uiso 0.50 1 calc PR A 1
H53B H 0.4160 0.3160 -0.0020 0.117 Uiso 0.50 1 calc PR A 1
H53C H 0.3969 0.2624 -0.0512 0.117 Uiso 0.50 1 calc PR A 1
C53' C 0.4611(15) 0.2629(12) -0.0627(8) 0.078(3) Uani 0.50 1 d PD A 2
H53D H 0.4746 0.3050 -0.0795 0.117 Uiso 0.50 1 calc PR A 2
H53E H 0.3944 0.2611 -0.0511 0.117 Uiso 0.50 1 calc PR A 2
H53F H 0.4727 0.2297 -0.0921 0.117 Uiso 0.50 1 calc PR A 2
C54 C 0.5821(15) 0.2189(10) -0.0596(8) 0.078(3) Uani 0.50 1 d PD A 1
H54A H 0.6195 0.2512 -0.0800 0.117 Uiso 0.50 1 calc PR A 1
H54B H 0.5360 0.1994 -0.0874 0.117 Uiso 0.50 1 calc PR A 1
H54C H 0.6248 0.1858 -0.0435 0.117 Uiso 0.50 1 calc PR A 1
C54' C 0.6267(12) 0.2346(11) -0.0262(9) 0.078(3) Uani 0.50 1 d PD A 2
H54D H 0.6504 0.2678 -0.0526 0.117 Uiso 0.50 1 calc PR A 2
H54E H 0.6254 0.1934 -0.0468 0.117 Uiso 0.50 1 calc PR A 2
H54F H 0.6688 0.2316 0.0087 0.117 Uiso 0.50 1 calc PR A 2
C55 C 0.6518(6) -0.0777(4) 0.2891(3) 0.0413(19) Uani 1 1 d . . .
C56 C 0.7484(6) -0.1121(4) 0.3034(4) 0.062(3) Uani 1 1 d . . .
H56A H 0.7976 -0.0952 0.2778 0.094 Uiso 1 1 calc R . .
H56B H 0.7411 -0.1581 0.2966 0.094 Uiso 1 1 calc R . .
H56C H 0.7670 -0.1045 0.3446 0.094 Uiso 1 1 calc R . .
C57 C 0.6293(6) -0.0888(4) 0.2224(3) 0.056(2) Uani 1 1 d . . .
H57A H 0.5708 -0.0658 0.2109 0.084 Uiso 1 1 calc R . .
H57B H 0.6206 -0.1346 0.2149 0.084 Uiso 1 1 calc R . .
H57C H 0.6824 -0.0728 0.1993 0.084 Uiso 1 1 calc R . .
C58 C 0.5766(6) -0.1105(4) 0.3267(4) 0.054(2) Uani 1 1 d . . .
H58A H 0.5934 -0.1048 0.3685 0.081 Uiso 1 1 calc R . .
H58B H 0.5746 -0.1563 0.3174 0.081 Uiso 1 1 calc R . .
H58C H 0.5139 -0.0915 0.3182 0.081 Uiso 1 1 calc R . .
C59 C 0.8454(5) 0.1204(4) 0.3535(3) 0.0416(19) Uani 1 1 d . . .
C60 C 0.8320(6) 0.1584(5) 0.4113(4) 0.075(3) Uani 1 1 d . . .
H60A H 0.7841 0.1919 0.4046 0.112 Uiso 1 1 calc R . .
H60B H 0.8927 0.1780 0.4237 0.112 Uiso 1 1 calc R . .
H60C H 0.8107 0.1293 0.4421 0.112 Uiso 1 1 calc R . .
C61 C 0.8816(6) 0.1678(5) 0.3072(4) 0.070(3) Uani 1 1 d . . .
H61A H 0.8941 0.1448 0.2706 0.105 Uiso 1 1 calc R . .
H61B H 0.9406 0.1880 0.3219 0.105 Uiso 1 1 calc R . .
H61C H 0.8331 0.2008 0.2996 0.105 Uiso 1 1 calc R . .
C62 C 0.9248(6) 0.0704(5) 0.3646(5) 0.084(3) Uani 1 1 d . . .
H62A H 0.9051 0.0404 0.3951 0.126 Uiso 1 1 calc R . .
H62B H 0.9835 0.0922 0.3776 0.126 Uiso 1 1 calc R . .
H62C H 0.9362 0.0470 0.3281 0.126 Uiso 1 1 calc R . .
C63 C 0.3546(9) -0.1138(5) 0.1935(5) 0.094(3) Uani 1 1 d D . .
H63A H 0.4207 -0.1019 0.1838 0.113 Uiso 1 1 calc R . .
H63B H 0.3120 -0.1031 0.1595 0.113 Uiso 1 1 calc R . .
C64 C 0.3489(9) -0.1838(5) 0.2069(5) 0.094(3) Uani 1 1 d D . .
H64A H 0.2973 -0.2041 0.1829 0.113 Uiso 1 1 calc R . .
H64B H 0.4099 -0.2051 0.1981 0.113 Uiso 1 1 calc R . .
C65 C 0.3289(9) -0.1891(5) 0.2700(5) 0.088(2) Uani 1 1 d D . .
H65A H 0.3854 -0.2067 0.2914 0.106 Uiso 1 1 calc R . .
H65B H 0.2747 -0.2186 0.2756 0.106 Uiso 1 1 calc R . .
C66 C 0.3049(9) -0.1238(5) 0.2947(5) 0.088(2) Uani 1 1 d D . .
H66A H 0.2371 -0.1214 0.3055 0.106 Uiso 1 1 calc R . .
H66B H 0.3455 -0.1138 0.3298 0.106 Uiso 1 1 calc R . .

loop_
_atom_site_aniso_label
_atom_site_aniso_U_11
_atom_site_aniso_U_22
_atom_site_aniso_U_33
_atom_site_aniso_U_23
_atom_site_aniso_U_13
_atom_site_aniso_U_12
Sm1 0.0281(2) 0.0261(2) 0.0433(2) -0.00083(18) -0.00575(15) -0.00152(16)
O1 0.055(3) 0.045(3) 0.024(2) 0.003(2) 0.011(2) 0.017(3)
O2 0.044(3) 0.041(4) 0.080(4) -0.008(3) -0.029(3) 0.003(3)
O3 0.035(3) 0.046(3) 0.036(3) 0.001(2) 0.001(2) -0.012(3)
O4 0.032(3) 0.026(3) 0.040(3) 0.001(2) -0.005(2) -0.002(2)
O5 0.053(4) 0.035(3) 0.084(4) -0.008(3) -0.007(3) -0.001(3)
N1 0.023(3) 0.029(3) 0.028(3) 0.002(2) 0.001(2) -0.005(2)
N2 0.027(3) 0.028(3) 0.027(3) 0.003(2) -0.001(2) 0.003(2)
C1 0.032(4) 0.036(4) 0.026(3) 0.003(3) 0.002(3) -0.005(3)
C2 0.038(4) 0.047(5) 0.031(4) -0.002(3) 0.008(3) 0.001(4)
C3 0.040(4) 0.057(6) 0.027(4) -0.002(4) 0.004(3) 0.000(4)
C4 0.034(4) 0.044(5) 0.034(4) -0.008(3) 0.007(3) -0.004(3)
C5 0.032(4) 0.030(4) 0.031(4) -0.008(3) 0.000(3) -0.002(3)
C6 0.026(4) 0.040(5) 0.029(3) 0.002(3) -0.003(3) -0.001(3)
C7 0.017(3) 0.042(5) 0.038(4) -0.001(3) 0.005(3) 0.002(3)
C8 0.033(4) 0.045(5) 0.050(4) -0.002(4) -0.015(3) -0.007(4)
C9 0.040(5) 0.055(6) 0.045(4) -0.006(4) -0.003(4) -0.006(4)
C10 0.032(4) 0.054(6) 0.050(4) -0.002(4) -0.001(3) -0.016(4)
C11 0.027(4) 0.053(5) 0.028(4) -0.007(3) 0.003(3) 0.002(3)
C12 0.028(4) 0.048(5) 0.033(4) -0.003(3) -0.002(3) 0.000(3)
C13 0.028(4) 0.038(5) 0.030(4) -0.003(3) -0.001(3) -0.005(3)
C14 0.027(4) 0.039(5) 0.028(3) 0.001(3) 0.001(3) 0.000(3)
C15 0.027(3) 0.020(4) 0.034(3) -0.006(3) -0.006(3) 0.001(3)
C16 0.026(4) 0.028(4) 0.030(3) 0.000(3) -0.006(3) -0.007(3)
C17 0.030(4) 0.029(4) 0.029(3) 0.008(3) 0.007(3) -0.001(3)
C18 0.030(4) 0.039(5) 0.032(4) 0.001(3) 0.002(3) -0.004(3)
C19 0.043(4) 0.043(5) 0.029(4) 0.004(3) 0.001(3) 0.001(4)
C20 0.043(4) 0.044(5) 0.024(3) 0.005(3) 0.004(3) -0.002(4)
C21 0.025(4) 0.038(5) 0.037(4) 0.000(3) 0.003(3) -0.003(3)
C22 0.029(4) 0.029(4) 0.029(3) 0.001(3) 0.004(3) 0.003(3)
C23 0.032(4) 0.035(4) 0.028(3) 0.006(3) 0.002(3) 0.002(3)
C24 0.026(3) 0.032(4) 0.030(3) 0.006(3) -0.004(3) -0.005(3)
C25 0.032(4) 0.032(4) 0.030(3) 0.001(3) -0.004(3) 0.004(3)
C26 0.030(4) 0.030(4) 0.035(4) 0.003(3) 0.002(3) 0.005(3)
C27 0.031(4) 0.035(4) 0.027(3) 0.007(3) 0.001(3) -0.003(3)
C28 0.034(4) 0.032(4) 0.031(3) 0.004(3) -0.003(3) -0.006(3)
C29 0.033(4) 0.033(4) 0.022(3) 0.003(3) 0.000(3) 0.002(3)
C30 0.022(3) 0.035(4) 0.025(3) -0.002(3) -0.002(3) -0.007(3)
C31 0.058(5) 0.058(6) 0.034(4) 0.006(4) 0.007(4) 0.012(4)
C32 0.083(7) 0.074(7) 0.034(4) 0.016(4) 0.000(4) 0.021(5)
C33 0.065(6) 0.073(7) 0.049(5) 0.011(5) -0.001(4) 0.026(5)
C34 0.085(7) 0.057(6) 0.047(5) 0.012(4) -0.002(5) 0.009(5)
C35 0.051(5) 0.054(6) 0.042(4) -0.022(4) 0.003(4) 0.000(4)
C36 0.082(7) 0.064(7) 0.054(5) -0.021(5) 0.007(5) 0.015(5)
C37 0.068(6) 0.094(8) 0.051(5) -0.034(5) 0.001(5) -0.014(6)
C38 0.059(6) 0.087(8) 0.058(5) -0.011(5) 0.024(5) 0.000(5)
C39 0.056(6) 0.059(7) 0.084(7) -0.007(5) -0.030(5) -0.020(5)
C40 0.112(9) 0.072(8) 0.101(8) 0.024(6) -0.056(7) -0.038(7)
C41 0.070(7) 0.061(7) 0.118(9) -0.001(6) -0.035(6) -0.031(5)
C42 0.076(8) 0.061(8) 0.137(10) -0.028(7) -0.007(7) -0.009(6)
C43 0.020(4) 0.075(7) 0.049(5) -0.008(4) -0.012(3) 0.009(4)
C44 0.039(5) 0.085(8) 0.079(6) -0.007(6) -0.020(5) 0.022(5)
C45 0.027(4) 0.111(9) 0.076(6) -0.014(6) -0.002(4) 0.000(5)
C46 0.056(6) 0.112(9) 0.044(5) -0.007(5) -0.009(4) -0.002(6)
C47 0.038(4) 0.057(6) 0.035(4) -0.004(4) 0.001(3) -0.007(4)
C48 0.094(8) 0.086(8) 0.037(5) -0.007(5) -0.017(5) -0.034(6)
C49 0.048(5) 0.062(6) 0.054(5) -0.015(4) -0.002(4) -0.002(4)
C50 0.040(5) 0.066(7) 0.076(6) -0.009(5) -0.005(4) -0.006(4)
C51 0.052(5) 0.038(5) 0.040(4) 0.016(4) -0.001(4) -0.002(4)
C52 0.089(7) 0.078(7) 0.068(6) 0.036(5) 0.008(5) -0.015(5)
C52' 0.089(7) 0.078(7) 0.068(6) 0.036(5) 0.008(5) -0.015(5)
C53 0.089(7) 0.078(7) 0.068(6) 0.036(5) 0.008(5) -0.015(5)
C53' 0.089(7) 0.078(7) 0.068(6) 0.036(5) 0.008(5) -0.015(5)
C54 0.089(7) 0.078(7) 0.068(6) 0.036(5) 0.008(5) -0.015(5)
C54' 0.089(7) 0.078(7) 0.068(6) 0.036(5) 0.008(5) -0.015(5)
C55 0.045(5) 0.042(5) 0.036(4) -0.006(3) -0.010(3) 0.012(4)
C56 0.055(5) 0.045(6) 0.087(6) -0.017(5) -0.018(5) 0.029(4)
C57 0.071(6) 0.047(6) 0.050(5) -0.017(4) -0.005(4) 0.015(5)
C58 0.065(6) 0.034(5) 0.063(5) 0.009(4) -0.001(5) 0.002(4)
C59 0.026(4) 0.049(5) 0.050(4) 0.005(4) -0.005(3) -0.007(3)
C60 0.041(5) 0.130(10) 0.052(5) -0.022(6) -0.004(4) -0.022(6)
C61 0.049(6) 0.092(8) 0.068(6) 0.015(6) -0.005(5) -0.025(5)
C62 0.035(5) 0.073(8) 0.142(10) 0.005(7) -0.029(6) -0.001(5)
C63 0.113(7) 0.054(5) 0.117(7) 0.000(5) 0.024(5) 0.000(5)
C64 0.113(7) 0.054(5) 0.117(7) 0.000(5) 0.024(5) 0.000(5)
C65 0.116(7) 0.042(5) 0.107(6) 0.013(4) 0.020(5) 0.000(5)
C66 0.116(7) 0.042(5) 0.107(6) 0.013(4) 0.020(5) 0.000(5)

loop_
_atom_type_symbol
_atom_type_description
_atom_type_scat_dispersion_real
_atom_type_scat_dispersion_imag
_atom_type_scat_source
C C 0.0033 0.0016 'International Tables Vol C Tables 4.2.6.8 and 6.1.1.4'
H H 0.0000 0.0000 'International Tables Vol C Tables 4.2.6.8 and 6.1.1.4'
N N 0.0061 0.0033 'International Tables Vol C Tables 4.2.6.8 and 6.1.1.4'
O O 0.0106 0.0060 'International Tables Vol C Tables 4.2.6.8 and 6.1.1.4'
Sm Sm -0.1638 3.4418 'International Tables Vol C Tables 4.2.6.8 and 6.1.1.4'

loop_
_geom_angle_atom_site_label_1
_geom_angle_atom_site_label_2
_geom_angle_atom_site_label_3
_geom_angle
O1 Sm1 O4 100.87(17)
O1 Sm1 O2 99.1(2)
O4 Sm1 O2 147.46(18)
O1 Sm1 O5 88.9(2)
O4 Sm1 O5 77.67(17)
O2 Sm1 O5 77.33(19)
O1 Sm1 O3 166.94(17)
O4 Sm1 O3 92.17(16)
O2 Sm1 O3 69.56(18)
O5 Sm1 O3 94.71(19)
O1 Sm1 N2 111.07(18)
O4 Sm1 N2 73.81(16)
O2 Sm1 N2 121.61(18)
O5 Sm1 N2 147.67(18)
O3 Sm1 N2 71.70(16)
O1 Sm1 N1 73.53(17)
O4 Sm1 N1 135.25(16)
O2 Sm1 N1 75.28(17)
O5 Sm1 N1 144.34(17)
O3 Sm1 N1 96.66(16)
N2 Sm1 N1 67.76(16)
O1 Sm1 H3 149.7(5)
O4 Sm1 H3 108.4(9)
O2 Sm1 H3 51.2(4)
O5 Sm1 H3 89.9(17)
O3 Sm1 H3 18.3(3)
N2 Sm1 H3 85.0(12)
N1 Sm1 H3 90.5(17)
C1 O1 Sm1 139.4(5)
C8 O2 Sm1 139.4(5)
C17 O3 Sm1 138.3(4)
C17 O3 H3 111(4)
Sm1 O3 H3 86(3)
C24 O4 Sm1 142.7(4)
C63 O5 C66 112.0(7)
C63 O5 Sm1 119.5(5)
C66 O5 Sm1 127.8(5)
C15 N1 C7 109.6(5)
C15 N1 C14 108.5(5)
C7 N1 C14 109.6(5)
C15 N1 Sm1 110.1(4)
C7 N1 Sm1 114.3(4)
C14 N1 Sm1 104.6(4)
C16 N2 C23 110.1(5)
C16 N2 C30 107.4(5)
C23 N2 C30 109.9(5)
C16 N2 Sm1 114.3(4)
C23 N2 Sm1 115.1(4)
C30 N2 Sm1 99.2(4)
O1 C1 C6 120.0(6)
O1 C1 C2 120.7(6)
C6 C1 C2 119.2(6)
C3 C2 C1 115.6(7)
C3 C2 C31 122.9(6)
C1 C2 C31 121.5(6)
C4 C3 C2 125.7(7)
C4 C3 H3A 117.2
C2 C3 H3A 117.2
C5 C4 C3 116.6(6)
C5 C4 C35 123.1(7)
C3 C4 C35 120.3(6)
C4 C5 C6 121.3(7)
C4 C5 H5 119.4
C6 C5 H5 119.4
C1 C6 C5 121.5(6)
C1 C6 C7 119.1(6)
C5 C6 C7 119.1(6)
N1 C7 C6 114.7(5)
N1 C7 H7A 108.6
C6 C7 H7A 108.6
N1 C7 H7B 108.6
C6 C7 H7B 108.6
H7A C7 H7B 107.6
O2 C8 C13 118.5(6)
O2 C8 C9 122.4(7)
C13 C8 C9 119.0(7)
C10 C9 C8 116.5(8)
C10 C9 C39 121.2(7)
C8 C9 C39 122.3(7)
C11 C10 C9 125.8(7)
C11 C10 H10 117.1
C9 C10 H10 117.1
C10 C11 C12 116.2(7)
C10 C11 C43 121.8(7)
C12 C11 C43 122.1(7)
C13 C12 C11 120.7(7)
C13 C12 H12 119.7
C11 C12 H12 119.7
C8 C13 C12 121.8(7)
C8 C13 C14 119.5(6)
C12 C13 C14 118.7(7)
N1 C14 C13 115.5(5)
N1 C14 H14A 108.4
C13 C14 H14A 108.4
N1 C14 H14B 108.4
C13 C14 H14B 108.4
H14A C14 H14B 107.5
N1 C15 C16 112.9(5)
N1 C15 H15A 109.0
C16 C15 H15A 109.0
N1 C15 H15B 109.0
C16 C15 H15B 109.0
H15A C15 H15B 107.8
N2 C16 C15 110.6(5)
N2 C16 H16A 109.5
C15 C16 H16A 109.5
N2 C16 H16B 109.5
C15 C16 H16B 109.5
H16A C16 H16B 108.1
O3 C17 C22 117.9(6)
O3 C17 C18 120.8(6)
C22 C17 C18 121.3(6)
C19 C18 C17 116.0(6)
C19 C18 C47 120.6(6)
C17 C18 C47 123.4(6)
C20 C19 C18 123.9(6)
C20 C19 H19 118.0
C18 C19 H19 118.0
C19 C20 C21 117.4(7)
C19 C20 C51 120.3(6)
C21 C20 C51 122.3(7)
C22 C21 C20 122.1(7)
C22 C21 H21 119.0
C20 C21 H21 119.0
C21 C22 C17 119.3(6)
C21 C22 C23 119.4(6)
C17 C22 C23 121.0(6)
N2 C23 C22 115.2(5)
N2 C23 H23A 108.5
C22 C23 H23A 108.5
N2 C23 H23B 108.5
C22 C23 H23B 108.5
H23A C23 H23B 107.5
O4 C24 C29 118.0(6)
O4 C24 C25 122.8(6)
C29 C24 C25 119.2(6)
C26 C25 C24 117.0(6)
C26 C25 C55 121.4(6)
C24 C25 C55 121.6(6)
C27 C26 C25 125.2(6)
C27 C26 H26 117.4
C25 C26 H26 117.4
C26 C27 C28 116.9(6)
C26 C27 C59 122.7(6)
C28 C27 C59 120.5(7)
C29 C28 C27 120.1(7)
C29 C28 H28 120.0
C27 C28 H28 120.0
C24 C29 C28 121.7(6)
C24 C29 C30 120.2(6)
C28 C29 C30 118.2(6)
C29 C30 N2 115.3(5)
C29 C30 H30A 108.5
N2 C30 H30A 108.5
C29 C30 H30B 108.5
N2 C30 H30B 108.5
H30A C30 H30B 107.5
C2 C31 C34 107.6(7)
C2 C31 C33 111.6(7)
C34 C31 C33 111.3(7)
C2 C31 C32 112.2(7)
C34 C31 C32 107.2(7)
C33 C31 C32 107.0(7)
C31 C32 H32A 109.5
C31 C32 H32B 109.5
H32A C32 H32B 109.5
C31 C32 H32C 109.5
H32A C32 H32C 109.5
H32B C32 H32C 109.5
C31 C33 H33A 109.5
C31 C33 H33B 109.5
H33A C33 H33B 109.5
C31 C33 H33C 109.5
H33A C33 H33C 109.5
H33B C33 H33C 109.5
C31 C34 H34A 109.5
C31 C34 H34B 109.5
H34A C34 H34B 109.5
C31 C34 H34C 109.5
H34A C34 H34C 109.5
H34B C34 H34C 109.5
C36 C35 C37 109.2(8)
C36 C35 C4 112.9(6)
C37 C35 C4 110.6(7)
C36 C35 C38 108.7(7)
C37 C35 C38 108.0(7)
C4 C35 C38 107.3(7)
C35 C36 H36A 109.5
C35 C36 H36B 109.5
H36A C36 H36B 109.5
C35 C36 H36C 109.5
H36A C36 H36C 109.5
H36B C36 H36C 109.5
C35 C37 H37A 109.5
C35 C37 H37B 109.5
H37A C37 H37B 109.5
C35 C37 H37C 109.5
H37A C37 H37C 109.5
H37B C37 H37C 109.5
C35 C38 H38A 109.5
C35 C38 H38B 109.5
H38A C38 H38B 109.5
C35 C38 H38C 109.5
H38A C38 H38C 109.5
H38B C38 H38C 109.5
C40 C39 C9 109.6(8)
C40 C39 C42 110.5(9)
C9 C39 C42 110.5(8)
C40 C39 C41 106.3(8)
C9 C39 C41 112.8(8)
C42 C39 C41 107.0(8)
C39 C40 H40A 109.5
C39 C40 H40B 109.5
H40A C40 H40B 109.5
C39 C40 H40C 109.5
H40A C40 H40C 109.5
H40B C40 H40C 109.5
C39 C41 H41A 109.5
C39 C41 H41B 109.5
H41A C41 H41B 109.5
C39 C41 H41C 109.5
H41A C41 H41C 109.5
H41B C41 H41C 109.5
C39 C42 H42A 109.5
C39 C42 H42B 109.5
H42A C42 H42B 109.5
C39 C42 H42C 109.5
H42A C42 H42C 109.5
H42B C42 H42C 109.5
C44 C43 C11 113.2(6)
C44 C43 C45 108.5(7)
C11 C43 C45 110.7(7)
C44 C43 C46 108.8(8)
C11 C43 C46 107.8(6)
C45 C43 C46 107.6(7)
C43 C44 H44A 109.5
C43 C44 H44B 109.5
H44A C44 H44B 109.5
C43 C44 H44C 109.5
H44A C44 H44C 109.5
H44B C44 H44C 109.5
C43 C45 H45A 109.5
C43 C45 H45B 109.5
H45A C45 H45B 109.5
C43 C45 H45C 109.5
H45A C45 H45C 109.5
H45B C45 H45C 109.5
C43 C46 H46A 109.5
C43 C46 H46B 109.5
H46A C46 H46B 109.5
C43 C46 H46C 109.5
H46A C46 H46C 109.5
H46B C46 H46C 109.5
C49 C47 C48 106.9(7)
C49 C47 C18 111.3(6)
C48 C47 C18 111.6(6)
C49 C47 C50 111.2(7)
C48 C47 C50 106.5(7)
C18 C47 C50 109.2(6)
C47 C48 H48A 109.5
C47 C48 H48B 109.5
H48A C48 H48B 109.5
C47 C48 H48C 109.5
H48A C48 H48C 109.5
H48B C48 H48C 109.5
C47 C49 H49A 109.5
C47 C49 H49B 109.5
H49A C49 H49B 109.5
C47 C49 H49C 109.5
H49A C49 H49C 109.5
H49B C49 H49C 109.5
C47 C50 H50A 109.5
C47 C50 H50B 109.5
H50A C50 H50B 109.5
C47 C50 H50C 109.5
H50A C50 H50C 109.5
H50B C50 H50C 109.5
C54' C51 C53 136.0(12)
C54' C51 C52 68.5(12)
C53 C51 C52 111.0(13)
C54' C51 C52' 118.0(13)
C53 C51 C52' 67.1(12)
C52 C51 C52' 51.1(11)
C54' C51 C53' 110.5(12)
C53 C51 C53' 34.9(11)
C52 C51 C53' 131.2(12)
C52' C51 C53' 100.1(13)
C54' C51 C20 108.9(9)
C53 C51 C20 110.5(10)
C52 C51 C20 114.0(8)
C52' C51 C20 107.2(8)
C53' C51 C20 112.0(10)
C54' C51 C54 38.7(10)
C53 C51 C54 109.2(12)
C52 C51 C54 104.2(12)
C52' C51 C54 143.7(12)
C53' C51 C54 76.1(12)
C20 C51 C54 107.6(9)
C51 C52 H52A 109.5
C51 C52 H52B 109.5
C51 C52 H52C 109.5
C51 C52' H52D 109.5
C51 C52' H52E 109.5
H52D C52' H52E 109.5
C51 C52' H52F 109.5
H52D C52' H52F 109.5
H52E C52' H52F 109.5
C51 C53 H53A 109.5
C51 C53 H53B 109.5
C51 C53 H53C 109.5
C51 C53' H53D 109.5
C51 C53' H53E 109.5
H53D C53' H53E 109.5
C51 C53' H53F 109.5
H53D C53' H53F 109.5
H53E C53' H53F 109.5
C51 C54 H54A 109.5
C51 C54 H54B 109.5
C51 C54 H54C 109.5
C51 C54' H54D 109.5
C51 C54' H54E 109.5
H54D C54' H54E 109.5
C51 C54' H54F 109.5
H54D C54' H54F 109.5
H54E C54' H54F 109.5
C25 C55 C58 110.5(6)
C25 C55 C57 109.4(6)
C58 C55 C57 110.6(7)
C25 C55 C56 113.0(7)
C58 C55 C56 106.5(7)
C57 C55 C56 106.7(6)
C55 C56 H56A 109.5
C55 C56 H56B 109.5
H56A C56 H56B 109.5
C55 C56 H56C 109.5
H56A C56 H56C 109.5
H56B C56 H56C 109.5
C55 C57 H57A 109.5
C55 C57 H57B 109.5
H57A C57 H57B 109.5
C55 C57 H57C 109.5
H57A C57 H57C 109.5
H57B C57 H57C 109.5
C55 C58 H58A 109.5
C55 C58 H58B 109.5
H58A C58 H58B 109.5
C55 C58 H58C 109.5
H58A C58 H58C 109.5
H58B C58 H58C 109.5
C61 C59 C62 107.3(7)
C61 C59 C60 107.4(8)
C62 C59 C60 108.1(7)
C61 C59 C27 110.5(6)
C62 C59 C27 112.8(7)
C60 C59 C27 110.5(6)
C59 C60 H60A 109.5
C59 C60 H60B 109.5
H60A C60 H60B 109.5
C59 C60 H60C 109.5
H60A C60 H60C 109.5
H60B C60 H60C 109.5
C59 C61 H61A 109.5
C59 C61 H61B 109.5
H61A C61 H61B 109.5
C59 C61 H61C 109.5
H61A C61 H61C 109.5
H61B C61 H61C 109.5
C59 C62 H62A 109.5
C59 C62 H62B 109.5
H62A C62 H62B 109.5
C59 C62 H62C 109.5
H62A C62 H62C 109.5
H62B C62 H62C 109.5
O5 C63 C64 107.3(9)
O5 C63 H63A 110.2
C64 C63 H63A 110.2
O5 C63 H63B 110.2
C64 C63 H63B 110.2
H63A C63 H63B 108.5
C65 C64 C63 106.5(9)
C65 C64 H64A 110.4
C63 C64 H64A 110.4
C65 C64 H64B 110.4
C63 C64 H64B 110.4
H64A C64 H64B 108.6
C64 C65 C66 110.0(9)
C64 C65 H65A 109.7
C66 C65 H65A 109.7
C64 C65 H65B 109.7
C66 C65 H65B 109.7
H65A C65 H65B 108.2
O5 C66 C65 103.2(8)
O5 C66 H66A 111.1
C65 C66 H66A 111.1
O5 C66 H66B 111.1
C65 C66 H66B 111.1
H66A C66 H66B 109.1

loop_
_geom_bond_atom_site_label_1
_geom_bond_atom_site_label_2
_geom_bond_distance
Sm1 O1 2.215(4)
Sm1 O4 2.242(4)
Sm1 O2 2.273(5)
Sm1 O5 2.495(5)
Sm1 O3 2.523(4)
Sm1 N2 2.597(5)
Sm1 N1 2.624(5)
Sm1 H3 2.59(4)
O1 C1 1.337(8)
O2 C8 1.357(8)
O3 C17 1.388(8)
O3 H3 0.818(10)
O4 C24 1.343(7)
O5 C63 1.430(11)
O5 C66 1.471(11)
N1 C15 1.463(8)
N1 C7 1.488(7)
N1 C14 1.498(7)
N2 C16 1.482(8)
N2 C23 1.493(8)
N2 C30 1.513(7)
C1 C6 1.378(9)
C1 C2 1.446(9)
C2 C3 1.394(10)
C2 C31 1.514(11)
C3 C4 1.383(10)
C3 H3A 0.9400
C4 C5 1.377(9)
C4 C35 1.539(10)
C5 C6 1.396(9)
C5 H5 0.9400
C6 C7 1.518(8)
C7 H7A 0.9800
C7 H7B 0.9800
C8 C13 1.384(10)
C8 C9 1.420(10)
C9 C10 1.400(11)
C9 C39 1.531(12)
C10 C11 1.363(11)
C10 H10 0.9400
C11 C12 1.407(9)
C11 C43 1.526(9)
C12 C13 1.389(9)
C12 H12 0.9400
C13 C14 1.515(9)
C14 H14A 0.9800
C14 H14B 0.9800
C15 C16 1.510(8)
C15 H15A 0.9800
C15 H15B 0.9800
C16 H16A 0.9800
C16 H16B 0.9800
C17 C22 1.391(9)
C17 C18 1.411(9)
C18 C19 1.397(10)
C18 C47 1.544(10)
C19 C20 1.380(10)
C19 H19 0.9400
C20 C21 1.382(9)
C20 C51 1.544(10)
C21 C22 1.375(9)
C21 H21 0.9400
C22 C23 1.518(8)
C23 H23A 0.9800
C23 H23B 0.9800
C24 C29 1.394(9)
C24 C25 1.417(9)
C25 C26 1.397(9)
C25 C55 1.515(10)
C26 C27 1.379(9)
C26 H26 0.9400
C27 C28 1.406(9)
C27 C59 1.536(9)
C28 C29 1.402(9)
C28 H28 0.9400
C29 C30 1.503(9)
C30 H30A 0.9800
C30 H30B 0.9800
C31 C34 1.532(12)
C31 C33 1.532(11)
C31 C32 1.547(10)
C32 H32A 0.9700
C32 H32B 0.9700
C32 H32C 0.9700
C33 H33A 0.9700
C33 H33B 0.9700
C33 H33C 0.9700
C34 H34A 0.9700
C34 H34B 0.9700
C34 H34C 0.9700
C35 C36 1.512(12)
C35 C37 1.535(11)
C35 C38 1.559(11)
C36 H36A 0.9700
C36 H36B 0.9700
C36 H36C 0.9700
C37 H37A 0.9700
C37 H37B 0.9700
C37 H37C 0.9700
C38 H38A 0.9700
C38 H38B 0.9700
C38 H38C 0.9700
C39 C40 1.523(12)
C39 C42 1.545(13)
C39 C41 1.558(11)
C40 H40A 0.9700
C40 H40B 0.9700
C40 H40C 0.9700
C41 H41A 0.9700
C41 H41B 0.9700
C41 H41C 0.9700
C42 H42A 0.9700
C42 H42B 0.9700
C42 H42C 0.9700
C43 C44 1.514(12)
C43 C45 1.541(11)
C43 C46 1.544(10)
C44 H44A 0.9700
C44 H44B 0.9700
C44 H44C 0.9700
C45 H45A 0.9700
C45 H45B 0.9700
C45 H45C 0.9700
C46 H46A 0.9700
C46 H46B 0.9700
C46 H46C 0.9700
C47 C49 1.540(11)
C47 C48 1.543(10)
C47 C50 1.547(10)
C48 H48A 0.9700
C48 H48B 0.9700
C48 H48C 0.9700
C49 H49A 0.9700
C49 H49B 0.9700
C49 H49C 0.9700
C50 H50A 0.9700
C50 H50B 0.9700
C50 H50C 0.9700
C51 C54' 1.494(15)
C51 C53 1.507(15)
C51 C52 1.524(15)
C51 C52' 1.529(15)
C51 C53' 1.537(15)
C51 C54 1.562(15)
C52 H52A 0.9700
C52 H52B 0.9700
C52 H52C 0.9700
C52' H52D 0.9700
C52' H52E 0.9700
C52' H52F 0.9700
C53 H53A 0.9700
C53 H53B 0.9700
C53 H53C 0.9700
C53' H53D 0.9700
C53' H53E 0.9700
C53' H53F 0.9700
C54 H54A 0.9700
C54 H54B 0.9700
C54 H54C 0.9700
C54' H54D 0.9700
C54' H54E 0.9700
C54' H54F 0.9700
C55 C58 1.520(11)
C55 C57 1.543(9)
C55 C56 1.544(10)
C56 H56A 0.9700
C56 H56B 0.9700
C56 H56C 0.9700
C57 H57A 0.9700
C57 H57B 0.9700
C57 H57C 0.9700
C58 H58A 0.9700
C58 H58B 0.9700
C58 H58C 0.9700
C59 C61 1.526(11)
C59 C62 1.526(11)
C59 C60 1.536(11)
C60 H60A 0.9700
C60 H60B 0.9700
C60 H60C 0.9700
C61 H61A 0.9700
C61 H61B 0.9700
C61 H61C 0.9700
C62 H62A 0.9700
C62 H62B 0.9700
C62 H62C 0.9700
C63 C64 1.481(11)
C63 H63A 0.9800
C63 H63B 0.9800
C64 C65 1.459(11)
C64 H64A 0.9800
C64 H64B 0.9800
C65 C66 1.501(11)
C65 H65A 0.9800
C65 H65B 0.9800
C66 H66A 0.9800
C66 H66B 0.9800

loop_
_geom_torsion_atom_site_label_1
_geom_torsion_atom_site_label_2
_geom_torsion_atom_site_label_3
_geom_torsion_atom_site_label_4
_geom_torsion
O4 Sm1 O1 C1 101.5(6)
O2 Sm1 O1 C1 -104.3(6)
O5 Sm1 O1 C1 178.8(7)
O3 Sm1 O1 C1 -75.0(11)
N2 Sm1 O1 C1 24.8(7)
N1 Sm1 O1 C1 -32.7(6)
O1 Sm1 O2 C8 56.8(8)
O4 Sm1 O2 C8 -175.9(6)
O5 Sm1 O2 C8 143.5(8)
O3 Sm1 O2 C8 -116.5(8)
N2 Sm1 O2 C8 -65.0(8)
N1 Sm1 O2 C8 -13.4(7)
O1 Sm1 O3 C17 87.5(10)
O4 Sm1 O3 C17 -89.2(6)
O2 Sm1 O3 C17 118.4(6)
O5 Sm1 O3 C17 -167.0(6)
N2 Sm1 O3 C17 -17.0(6)
N1 Sm1 O3 C17 46.9(6)
O1 Sm1 O4 C24 -89.7(6)
O2 Sm1 O4 C24 143.4(6)
O5 Sm1 O4 C24 -176.1(7)
O3 Sm1 O4 C24 89.6(6)
N2 Sm1 O4 C24 19.3(6)
N1 Sm1 O4 C24 -12.2(7)
O1 Sm1 O5 C63 174.6(7)
O4 Sm1 O5 C63 -84.0(7)
O2 Sm1 O5 C63 75.0(7)
O3 Sm1 O5 C63 7.2(7)
N2 Sm1 O5 C63 -55.5(8)
N1 Sm1 O5 C63 115.5(7)
O1 Sm1 O5 C66 -15.6(7)
O4 Sm1 O5 C66 85.8(7)
O2 Sm1 O5 C66 -115.2(7)
O3 Sm1 O5 C66 176.9(7)
N2 Sm1 O5 C66 114.3(7)
N1 Sm1 O5 C66 -74.7(8)
O1 Sm1 N1 C15 101.8(4)
O4 Sm1 N1 C15 12.9(5)
O2 Sm1 N1 C15 -153.8(4)
O5 Sm1 N1 C15 165.3(4)
O3 Sm1 N1 C15 -87.0(4)
N2 Sm1 N1 C15 -19.9(4)
O1 Sm1 N1 C7 -22.0(4)
O4 Sm1 N1 C7 -110.9(4)
O2 Sm1 N1 C7 82.4(4)
O5 Sm1 N1 C7 41.5(5)
O3 Sm1 N1 C7 149.2(4)
N2 Sm1 N1 C7 -143.7(4)
O1 Sm1 N1 C14 -141.8(4)
O4 Sm1 N1 C14 129.3(4)
O2 Sm1 N1 C14 -37.4(4)
O5 Sm1 N1 C14 -78.3(5)
O3 Sm1 N1 C14 29.4(4)
N2 Sm1 N1 C14 96.5(4)
O1 Sm1 N2 C16 -69.5(4)
O4 Sm1 N2 C16 -165.2(4)
O2 Sm1 N2 C16 46.4(4)
O5 Sm1 N2 C16 165.8(4)
O3 Sm1 N2 C16 96.9(4)
N1 Sm1 N2 C16 -8.6(4)
O1 Sm1 N2 C23 161.6(4)
O4 Sm1 N2 C23 65.9(4)
O2 Sm1 N2 C23 -82.5(4)
O5 Sm1 N2 C23 36.9(6)
O3 Sm1 N2 C23 -32.0(4)
N1 Sm1 N2 C23 -137.5(4)
O1 Sm1 N2 C30 44.4(4)
O4 Sm1 N2 C30 -51.3(3)
O2 Sm1 N2 C30 160.3(3)
O5 Sm1 N2 C30 -80.3(5)
O3 Sm1 N2 C30 -149.2(4)
N1 Sm1 N2 C30 105.3(4)
Sm1 O1 C1 C6 46.5(10)
Sm1 O1 C1 C2 -135.1(6)
O1 C1 C2 C3 179.4(6)
C6 C1 C2 C3 -2.1(10)
O1 C1 C2 C31 -1.1(11)
C6 C1 C2 C31 177.3(7)
C1 C2 C3 C4 2.9(11)
C31 C2 C3 C4 -176.6(7)
C2 C3 C4 C5 -2.8(12)
C2 C3 C4 C35 176.9(7)
C3 C4 C5 C6 2.0(10)
C35 C4 C5 C6 -177.7(7)
O1 C1 C6 C5 -180.0(6)
C2 C1 C6 C5 1.6(10)
O1 C1 C6 C7 6.4(10)
C2 C1 C6 C7 -172.0(6)
C4 C5 C6 C1 -1.5(11)
C4 C5 C6 C7 172.1(6)
C15 N1 C7 C6 -61.0(7)
C14 N1 C7 C6 -179.9(6)
Sm1 N1 C7 C6 63.1(6)
C1 C6 C7 N1 -60.8(9)
C5 C6 C7 N1 125.5(7)
Sm1 O2 C8 C13 37.2(11)
Sm1 O2 C8 C9 -144.9(6)
O2 C8 C9 C10 -175.1(7)
C13 C8 C9 C10 2.8(11)
O2 C8 C9 C39 5.4(12)
C13 C8 C9 C39 -176.7(7)
C8 C9 C10 C11 -0.3(12)
C39 C9 C10 C11 179.2(8)
C9 C10 C11 C12 -2.2(11)
C9 C10 C11 C43 176.4(7)
C10 C11 C12 C13 2.3(10)
C43 C11 C12 C13 -176.4(6)
O2 C8 C13 C12 175.3(6)
C9 C8 C13 C12 -2.7(11)
O2 C8 C13 C14 -2.8(10)
C9 C8 C13 C14 179.3(6)
C11 C12 C13 C8 0.1(10)
C11 C12 C13 C14 178.2(6)
C15 N1 C14 C13 -164.1(6)
C7 N1 C14 C13 -44.5(8)
Sm1 N1 C14 C13 78.4(6)
C8 C13 C14 N1 -61.8(8)
C12 C13 C14 N1 120.1(7)
C7 N1 C15 C16 174.2(5)
C14 N1 C15 C16 -66.2(7)
Sm1 N1 C15 C16 47.7(6)
C23 N2 C16 C15 166.9(5)
C30 N2 C16 C15 -73.4(6)
Sm1 N2 C16 C15 35.6(6)
N1 C15 C16 N2 -57.1(7)
Sm1 O3 C17 C22 31.3(10)
Sm1 O3 C17 C18 -148.7(5)
O3 C17 C18 C19 177.7(6)
C22 C17 C18 C19 -2.3(10)
O3 C17 C18 C47 -2.4(11)
C22 C17 C18 C47 177.7(7)
C17 C18 C19 C20 0.7(11)
C47 C18 C19 C20 -179.3(7)
C18 C19 C20 C21 1.4(12)
C18 C19 C20 C51 179.9(7)
C19 C20 C21 C22 -1.9(11)
C51 C20 C21 C22 179.6(7)
C20 C21 C22 C17 0.4(11)
C20 C21 C22 C23 173.7(6)
O3 C17 C22 C21 -178.1(6)
C18 C17 C22 C21 1.8(10)
O3 C17 C22 C23 8.6(10)
C18 C17 C22 C23 -171.4(6)
C16 N2 C23 C22 -56.4(7)
C30 N2 C23 C22 -174.5(6)
Sm1 N2 C23 C22 74.6(6)
C21 C22 C23 N2 122.0(7)
C17 C22 C23 N2 -64.7(9)
Sm1 O4 C24 C29 5.3(10)
Sm1 O4 C24 C25 -173.7(5)
O4 C24 C25 C26 178.5(6)
C29 C24 C25 C26 -0.5(9)
O4 C24 C25 C55 0.2(10)
C29 C24 C25 C55 -178.7(6)
C24 C25 C26 C27 1.5(10)
C55 C25 C26 C27 179.7(6)
C25 C26 C27 C28 -1.7(10)
C25 C26 C27 C59 178.6(6)
C26 C27 C28 C29 1.0(9)
C59 C27 C28 C29 -179.4(6)
O4 C24 C29 C28 -179.2(5)
C25 C24 C29 C28 -0.1(9)
O4 C24 C29 C30 2.4(9)
C25 C24 C29 C30 -178.6(5)
C27 C28 C29 C24 -0.1(9)
C27 C28 C29 C30 178.4(6)
C24 C29 C30 N2 -58.8(8)
C28 C29 C30 N2 122.7(6)
C16 N2 C30 C29 -156.6(5)
C23 N2 C30 C29 -36.8(7)
Sm1 N2 C30 C29 84.2(5)
C3 C2 C31 C34 115.9(8)
C1 C2 C31 C34 -63.5(9)
C3 C2 C31 C33 -121.8(8)
C1 C2 C31 C33 58.8(10)
C3 C2 C31 C32 -1.7(11)
C1 C2 C31 C32 178.9(7)
C5 C4 C35 C36 -0.3(11)
C3 C4 C35 C36 -179.9(7)
C5 C4 C35 C37 -122.9(8)
C3 C4 C35 C37 57.4(10)
C5 C4 C35 C38 119.5(8)
C3 C4 C35 C38 -60.2(9)
C10 C9 C39 C40 -120.7(9)
C8 C9 C39 C40 58.7(11)
C10 C9 C39 C42 117.2(9)
C8 C9 C39 C42 -63.3(10)
C10 C9 C39 C41 -2.5(12)
C8 C9 C39 C41 176.9(8)
C10 C11 C43 C44 170.1(7)
C12 C11 C43 C44 -11.4(10)
C10 C11 C43 C45 48.0(10)
C12 C11 C43 C45 -133.4(7)
C10 C11 C43 C46 -69.5(10)
C12 C11 C43 C46 109.1(8)
C19 C18 C47 C49 126.6(7)
C17 C18 C47 C49 -53.4(9)
C19 C18 C47 C48 7.2(11)
C17 C18 C47 C48 -172.7(7)
C19 C18 C47 C50 -110.3(8)
C17 C18 C47 C50 69.8(9)
C19 C20 C51 C54' -97.9(12)
C21 C20 C51 C54' 80.5(13)
C19 C20 C51 C53 62.0(13)
C21 C20 C51 C53 -119.5(12)
C19 C20 C51 C52 -172.2(12)
C21 C20 C51 C52 6.3(14)
C19 C20 C51 C52' 133.4(11)
C21 C20 C51 C52' -48.1(12)
C19 C20 C51 C53' 24.6(14)
C21 C20 C51 C53' -157.0(12)
C19 C20 C51 C54 -57.1(12)
C21 C20 C51 C54 121.3(11)
C26 C25 C55 C58 124.0(7)
C24 C25 C55 C58 -57.9(8)
C26 C25 C55 C57 -114.0(7)
C24 C25 C55 C57 64.1(9)
C26 C25 C55 C56 4.7(10)
C24 C25 C55 C56 -177.1(6)
C26 C27 C59 C61 115.0(8)
C28 C27 C59 C61 -64.6(9)
C26 C27 C59 C62 -5.1(10)
C28 C27 C59 C62 175.2(7)
C26 C27 C59 C60 -126.3(8)
C28 C27 C59 C60 54.0(9)
C66 O5 C63 C64 3.2(13)
Sm1 O5 C63 C64 174.5(7)
O5 C63 C64 C65 -7.9(13)
C63 C64 C65 C66 9.7(14)
C63 O5 C66 C65 2.6(12)
Sm1 O5 C66 C65 -167.8(6)
C64 C65 C66 O5 -7.6(13)
